data_2009105
loop_
_publ_author_name
'Yoon, Jae Woong'
'Yoon, Tae-Sung'
'Lee, Soon Won'
'Shin, Whanchul'

_publ_section_title
;(1<i>R</i>,2<i>R</i>)-(--)-[Bis(3,5-di-<i>tert</i>-butylsalicylidene)-1,2-cyclohexanediamine]chloromanganese(III),
 an (<i>R</i>,<i>R</i>)-Jacobsen catalyst
;
_journal_issue 11
_journal_name_full 'Acta Crystallographica Section C'
_journal_page_first 1766
_journal_page_last 1769
_journal_paper_doi 10.1107/S0108270199009397
_journal_volume 55
_journal_year 1999
_chemical_formula_iupac '[Mn Cl (C36 H52 N2 O2)]'
_chemical_formula_moiety 'C36 H52 Cl Mn N2 O2'
_chemical_formula_sum 'C36 H52 Cl Mn N2 O2'
_chemical_formula_weight 635.19
_chemical_name_common '(R,R)-Jacobsen's Catalyst'
_chemical_name_systematic
;
(1R,2R)-(-)-1,2-Cyclohexanediamino-N,N'-bis(3,5-di-t-butyl-salicylidene)
manganese(III) chloride: A Jacobsen's Catalyst
;
_space_group_IT_number 19
_symmetry_cell_setting orthorhombic
_symmetry_space_group_name_Hall 'P 2ac 2ab'
_symmetry_space_group_name_H-M 'P 21 21 21'
_audit_creation_method SHELXL-97
_cell_angle_alpha 90.00
_cell_angle_beta 90.00
_cell_angle_gamma 90.00
_cell_formula_units_Z 8
_cell_length_a 13.0824(19)
_cell_length_b 18.808(3)
_cell_length_c 29.608(5)
_cell_measurement_reflns_used 49
_cell_measurement_temperature 293(2)
_cell_measurement_theta_max 17.62
_cell_measurement_theta_min 2.21
_cell_volume 7285(2)
_computing_cell_refinement XSCANS
_computing_data_collection 'XSCANS (Siemens, 1995)'
_computing_data_reduction 'SHELXTL (Bruker, 1997)'
_computing_molecular_graphics 'ORTEPII (Johnson, 1976)'
_computing_publication_material SHELXL97
_computing_structure_refinement 'SHELXL97 (Sheldrick, 1997b)'
_computing_structure_solution 'SHELXS97 (Sheldrick, 1997a)'
_diffrn_ambient_temperature 293(2)
_diffrn_measured_fraction_theta_full 0.987
_diffrn_measured_fraction_theta_max 0.987
_diffrn_measurement_device_type 'Siemens P4'
_diffrn_measurement_method \w
_diffrn_radiation_monochromator graphite
_diffrn_radiation_source 'fine-focus sealed tube'
_diffrn_radiation_type MoK\a
_diffrn_radiation_wavelength 0.71073
_diffrn_reflns_av_sigmaI/netI 0.0373
_diffrn_reflns_limit_h_max 16
_diffrn_reflns_limit_h_min 0
_diffrn_reflns_limit_k_max 23
_diffrn_reflns_limit_k_min 0
_diffrn_reflns_limit_l_max 36
_diffrn_reflns_limit_l_min 0
_diffrn_reflns_number 7745
_diffrn_reflns_theta_full 26.01
_diffrn_reflns_theta_max 26.01
_diffrn_reflns_theta_min 1.90
_diffrn_standards_decay_% 0.0
_diffrn_standards_interval_count 97
_diffrn_standards_number 3
_exptl_absorpt_coefficient_mu 0.467
_exptl_absorpt_correction_T_max 0.756
_exptl_absorpt_correction_T_min 0.708
_exptl_absorpt_correction_type empirical
_exptl_absorpt_process_details '\y scan (North et al., 1968)'
_exptl_crystal_colour 'Dark brown'
_exptl_crystal_density_diffrn 1.158
_exptl_crystal_density_method 'not measured'
_exptl_crystal_description Block
_exptl_crystal_F_000 2720
_exptl_crystal_size_max 0.80
_exptl_crystal_size_mid 0.64
_exptl_crystal_size_min 0.60
_refine_diff_density_max 0.398
_refine_diff_density_min -0.216
_refine_ls_abs_structure_details 'Flack (1983)'
_refine_ls_abs_structure_Flack -0.01(2)
_refine_ls_extinction_method none
_refine_ls_goodness_of_fit_ref 1.029
_refine_ls_hydrogen_treatment constr
_refine_ls_matrix_type full
_refine_ls_number_parameters 757
_refine_ls_number_reflns 7745
_refine_ls_number_restraints 0
_refine_ls_restrained_S_all 1.029
_refine_ls_R_factor_all 0.065
_refine_ls_R_factor_gt 0.048
_refine_ls_shift/su_max 0.001
_refine_ls_shift/su_mean 0.000
_refine_ls_structure_factor_coef Fsqd
_refine_ls_weighting_details 'calc w = 1/[\s^2^(Fo^2^)+(0.0783P)^2^+1.9535P] where P = (Fo^2^+2Fc^2^)/3'
_refine_ls_weighting_scheme calc
_refine_ls_wR_factor_ref 0.138
_reflns_number_gt 6237
_reflns_number_total 7745
_reflns_threshold_expression I>2\s(I)
_cod_data_source_file cf1320.cif
_cod_data_source_block psimn
_cod_original_cell_volume 7285.2(19)
_cod_database_code 2009105

loop_
_symmetry_equiv_pos_as_xyz
'x, y, z'
'-x+1/2, -y, z+1/2'
'-x, y+1/2, -z+1/2'
'x+1/2, -y+1/2, -z'

loop_
_atom_site_label
_atom_site_fract_x
_atom_site_fract_y
_atom_site_fract_z
_atom_site_U_iso_or_equiv
_atom_site_adp_type
_atom_site_calc_flag
_atom_site_refinement_flags
_atom_site_occupancy
_atom_site_disorder_assembly
_atom_site_disorder_group
_atom_site_type_symbol
Mn .31310(5) .60885(3) .68001(2) .04628(17) Uani d . 1 . . Mn
Cl .43866(11) .64348(7) .73411(5) .0744(4) Uani d . 1 . . Cl
O1 .3737(3) .53274(16) .64948(11) .0562(8) Uani d . 1 . . O
C2 .3668(4) .4633(2) .65431(15) .0493(11) Uani d . 1 . . C
C3 .4247(4) .4177(2) .62587(15) .0518(11) Uani d . 1 . . C
C4 .4104(4) .3454(2) .63086(17) .0574(12) Uani d . 1 . . C
H4 .4485 .3157 .6122 .075 Uiso calc R 1 . . H
C5 .3438(4) .3129(2) .66135(17) .0547(12) Uani d . 1 . . C
C6 .2887(4) .3577(2) .68924(17) .0597(13) Uani d . 1 . . C
H6 .2432 .3384 .7100 .078 Uiso calc R 1 . . H
C7 .3001(4) .4327(2) .68683(14) .0501(10) Uani d . 1 . . C
C8 .2427(4) .4739(2) .71767(15) .0519(11) Uani d . 1 . . C
H8 .2009 .4492 .7376 .067 Uiso calc R 1 . . H
N9 .2423(3) .54240(18) .72102(12) .0473(8) Uani d . 1 . . N
C10 .1807(4) .5806(2) .75461(14) .0500(10) Uani d . 1 . . C
H10 .2285 .6045 .7751 .065 Uiso calc R 1 . . H
C11 .1084(4) .5378(3) .78356(17) .0641(13) Uani d . 1 . . C
H11A .1466 .5029 .8008 .083 Uiso calc R 1 . . H
H11B .0601 .5127 .7645 .083 Uiso calc R 1 . . H
C12 .0507(5) .5872(3) .81574(18) .0735(15) Uani d . 1 . . C
H12A .0020 .5596 .8332 .096 Uiso calc R 1 . . H
H12B .0988 .6086 .8367 .096 Uiso calc R 1 . . H
C13 -.0055(5) .6454(3) .7903(2) .0820(17) Uani d . 1 . . C
H13A -.0386 .6767 .8118 .107 Uiso calc R 1 . . H
H13B -.0582 .6241 .7717 .107 Uiso calc R 1 . . H
C14 .0661(4) .6887(3) .76060(18) .0672(14) Uani d . 1 . . C
H14A .0271 .7232 .7434 .087 Uiso calc R 1 . . H
H14B .1146 .7142 .7793 .087 Uiso calc R 1 . . H
C15 .1227(4) .6394(2) .72874(16) .0522(11) Uani d . 1 . . C
H15 .0716 .6161 .7096 .068 Uiso calc R 1 . . H
N16 .1992(3) .67305(19) .69841(12) .0482(8) Uani d . 1 . . N
C17 .1884(4) .7380(2) .68476(15) .0529(10) Uani d . 1 . . C
H17 .1387 .7651 .6992 .069 Uiso calc R 1 . . H
C18 .2449(4) .7724(2) .64980(16) .0516(11) Uani d . 1 . . C
C19 .2173(4) .8432(3) .63910(18) .0610(13) Uani d . 1 . . C
H19 .1698 .8669 .6570 .079 Uiso calc R 1 . . H
C20 .2598(5) .8772(3) .60264(18) .0654(14) Uani d . 1 . . C
C21 .3346(5) .8403(3) .57872(18) .0726(16) Uani d . 1 . . C
H21 .3663 .8639 .5550 .094 Uiso calc R 1 . . H
C22 .3653(4) .7721(3) .58729(19) .0653(14) Uani d . 1 . . C
C23 .3197(4) .7359(2) .62413(15) .0519(10) Uani d . 1 . . C
O24 .3436(3) .66906(16) .63211(11) .0561(8) Uani d . 1 . . O
C25 .4937(4) .4479(3) .58812(15) .0576(12) Uani d . 1 . . C
C26 .5679(5) .5039(3) .6053(2) .0794(17) Uani d . 1 . . C
H26A .6028 .4862 .6315 .103 Uiso calc R 1 . . H
H26B .5309 .5462 .6131 .103 Uiso calc R 1 . . H
H26C .6169 .5146 .5822 .103 Uiso calc R 1 . . H
C27 .4242(6) .4788(4) .5524(2) .102(2) Uani d . 1 . . C
H27A .3779 .5119 .5662 .133 Uiso calc R 1 . . H
H27B .3861 .4412 .5383 .133 Uiso calc R 1 . . H
H27C .4646 .5029 .5301 .133 Uiso calc R 1 . . H
C28 .5603(5) .3892(3) .5675(2) .0881(19) Uani d . 1 . . C
H28A .5173 .3529 .5549 .115 Uiso calc R 1 . . H
H28B .6030 .3689 .5905 .115 Uiso calc R 1 . . H
H28C .6024 .4091 .5441 .115 Uiso calc R 1 . . H
C29 .3251(4) .2329(2) .6611(2) .0649(13) Uani d . 1 . . C
C30 .2403(7) .2182(4) .6265(3) .120(3) Uani d . 1 . . C
H30A .2625 .1819 .6060 .156 Uiso calc R 1 . . H
H30B .2257 .2609 .6100 .156 Uiso calc R 1 . . H
H30C .1798 .2026 .6419 .156 Uiso calc R 1 . . H
C31 .4223(6) .1918(3) .6500(3) .107(3) Uani d . 1 . . C
H31A .4809 .2202 .6573 .139 Uiso calc R 1 . . H
H31B .4232 .1806 .6183 .139 Uiso calc R 1 . . H
H31C .4240 .1486 .6672 .139 Uiso calc R 1 . . H
C32 .2908(6) .2060(3) .7074(2) .096(2) Uani d . 1 . . C
H32A .2661 .1582 .7046 .125 Uiso calc R 1 . . H
H32B .2371 .2360 .7187 .125 Uiso calc R 1 . . H
H32C .3476 .2071 .7279 .125 Uiso calc R 1 . . H
C33 .2300(6) .9523(3) .5875(2) .0843(18) Uani d . 1 . . C
C34 .1585(7) .9872(4) .6209(3) .140(4) Uani d . 1 . . C
H34A .1509 1.0366 .6135 .182 Uiso calc R 1 . . H
H34B .1863 .9829 .6508 .182 Uiso calc R 1 . . H
H34C .0930 .9642 .6197 .182 Uiso calc R 1 . . H
C35 .3243(7) .9990(3) .5841(3) .115(3) Uani d . 1 . . C
H35A .3154 1.0328 .5601 .150 Uiso calc R 1 . . H
H35B .3830 .9699 .5779 .150 Uiso calc R 1 . . H
H35C .3342 1.0237 .6121 .150 Uiso calc R 1 . . H
C36 .1851(9) .9473(4) .5409(3) .171(5) Uani d . 1 . . C
H36A .1724 .8983 .5337 .222 Uiso calc R 1 . . H
H36B .2321 .9670 .5194 .222 Uiso calc R 1 . . H
H36C .1219 .9733 .5399 .222 Uiso calc R 1 . . H
C37 .4470(6) .7338(3) .5582(3) .104(3) Uani d . 1 . . C
C38 .4923(8) .7844(4) .5220(3) .175(5) Uani d . 1 . . C
H38A .5591 .7681 .5135 .228 Uiso calc R 1 . . H
H38B .4973 .8316 .5342 .228 Uiso calc R 1 . . H
H38C .4486 .7849 .4960 .228 Uiso calc R 1 . . H
C39 .3941(8) .6717(4) .5327(2) .131(4) Uani d . 1 . . C
H39A .4359 .6299 .5345 .170 Uiso calc R 1 . . H
H39B .3849 .6846 .5015 .170 Uiso calc R 1 . . H
H39C .3287 .6624 .5461 .170 Uiso calc R 1 . . H
C40 .5332(6) .7060(4) .5883(3) .132(3) Uani d . 1 . . C
H40A .5049 .6882 .6160 .171 Uiso calc R 1 . . H
H40B .5799 .7440 .5949 .171 Uiso calc R 1 . . H
H40C .5688 .6685 .5730 .171 Uiso calc R 1 . . H
Mn' .19108(5) .91613(3) .82443(2) .04583(17) Uani d . 1 . . Mn
Cl' .06883(13) .89367(8) .76663(5) .0841(5) Uani d . 1 . . Cl
O1' .1660(3) .85349(17) .87257(11) .0608(9) Uani d . 1 . . O
C2' .1968(4) .7882(2) .88115(15) .0516(10) Uani d . 1 . . C
C3' .1622(4) .7543(2) .92179(16) .0605(13) Uani d . 1 . . C
C4' .1948(5) .6863(2) .92999(15) .0622(13) Uani d . 1 . . C
H4' .1702 .6637 .9557 .081 Uiso calc R 1 . . H
C5' .2635(4) .6479(2) .90204(16) .0552(12) Uani d . 1 . . C
C6' .2972(4) .6817(2) .86433(15) .0516(11) Uani d . 1 . . C
H6' .3421 .6583 .8450 .067 Uiso calc R 1 . . H
C7' .2653(4) .7524(2) .85375(15) .0496(10) Uani d . 1 . . C
C8' .3100(4) .7846(2) .81424(13) .0494(10) Uani d . 1 . . C
H8' .3560 .7573 .7977 .064 Uiso calc R 1 . . H
N9' .2914(3) .84843(18) .79984(11) .0464(8) Uani d . 1 . . N
C10' .3407(4) .8772(2) .75920(15) .0478(10) Uani d . 1 . . C
H10' .2889 .8792 .7353 .062 Uiso calc R 1 . . H
C11' .4330(4) .8374(3) .74043(16) .0606(12) Uani d . 1 . . C
H11C .4864 .8352 .7631 .079 Uiso calc R 1 . . H
H11D .4137 .7891 .7327 .079 Uiso calc R 1 . . H
C12' .4726(5) .8757(3) .69861(17) .0681(14) Uani d . 1 . . C
H12C .5339 .8520 .6879 .088 Uiso calc R 1 . . H
H12D .4216 .8729 .6749 .088 Uiso calc R 1 . . H
C13' .4967(5) .9531(3) .70814(19) .0754(16) Uani d . 1 . . C
H13C .5167 .9762 .6802 .098 Uiso calc R 1 . . H
H13D .5539 .9558 .7289 .098 Uiso calc R 1 . . H
C14' .4054(4) .9926(3) .72846(18) .0648(14) Uani d . 1 . . C
H14C .4247 1.0411 .7357 .084 Uiso calc R 1 . . H
H14D .3498 .9942 .7068 .084 Uiso calc R 1 . . H
C15' .3711(4) .9543(2) .77076(15) .0501(10) Uani d . 1 . . C
H15' .4289 .9527 .7918 .065 Uiso calc R 1 . . H
N16' .2831(3) .98630(18) .79455(12) .0472(9) Uani d . 1 . . N
C17' .2794(4) 1.0547(2) .80060(14) .0501(11) Uani d . 1 . . C
H17' .3305 1.0816 .7870 .065 Uiso calc R 1 . . H
C18' .2043(4) 1.0925(2) .82612(15) .0523(11) Uani d . 1 . . C
C19' .2128(4) 1.1675(2) .82630(16) .0590(12) Uani d . 1 . . C
H19' .2643 1.1890 .8095 .077 Uiso calc R 1 . . H
C20' .1466(4) 1.2094(2) .85084(17) .0584(12) Uani d . 1 . . C
C21' .0686(4) 1.1736(2) .87402(15) .0533(11) Uani d . 1 . . C
H21' .0203 1.2012 .8890 .069 Uiso calc R 1 . . H
C22' .0576(4) 1.1002(2) .87641(14) .0485(10) Uani d . 1 . . C
C23' .1292(4) 1.0584(2) .85206(15) .0482(10) Uani d . 1 . . C
O24' .1268(3) .98864(16) .85648(11) .0562(8) Uani d . 1 . . O
C25' .0901(5) .7937(3) .95454(19) .0772(17) Uani d . 1 . . C
C26' -.0066(5) .8182(4) .9303(3) .104(2) Uani d . 1 . . C
H26D .0112 .8377 .9014 .135 Uiso calc R 1 . . H
H26E -.0402 .8540 .9480 .135 Uiso calc R 1 . . H
H26F -.0517 .7785 .9262 .135 Uiso calc R 1 . . H
C27' .1501(6) .8567(3) .9754(2) .096(2) Uani d . 1 . . C
H27D .1165 .9005 .9679 .124 Uiso calc R 1 . . H
H27E .2184 .8572 .9635 .124 Uiso calc R 1 . . H
H27F .1526 .8514 1.0076 .124 Uiso calc R 1 . . H
C28' .0584(8) .7457(4) .9939(2) .115(3) Uani d . 1 . . C
H28D .0591 .7727 1.0215 .149 Uiso calc R 1 . . H
H28E .1055 .7068 .9964 .149 Uiso calc R 1 . . H
H28F -.0092 .7277 .9887 .149 Uiso calc R 1 . . H
C29' .2966(5) .5730(2) .91565(17) .0662(14) Uani d . 1 . . C
C30' .3581(10) .5787(5) .9588(3) .189(6) Uani d . 1 . . C
H30D .3164 .5648 .9839 .245 Uiso calc R 1 . . H
H30E .3802 .6270 .9628 .245 Uiso calc R 1 . . H
H30F .4166 .5481 .9569 .245 Uiso calc R 1 . . H
C31' .2008(7) .5288(3) .9266(3) .124(3) Uani d . 1 . . C
H31D .1411 .5582 .9238 .161 Uiso calc R 1 . . H
H31E .2054 .5111 .9570 .161 Uiso calc R 1 . . H
H31F .1960 .4896 .9060 .161 Uiso calc R 1 . . H
C32' .3485(7) .5352(4) .8792(2) .129(4) Uani d . 1 . . C
H32D .3153 .5456 .8511 .167 Uiso calc R 1 . . H
H32E .3457 .4850 .8848 .167 Uiso calc R 1 . . H
H32F .4185 .5503 .8778 .167 Uiso calc R 1 . . H
C33' .1576(4) 1.2902(3) .8549(2) .0651(14) Uani d . 1 . . C
C34' .2457(8) 1.3178(3) .8259(4) .156(4) Uani d . 1 . . C
H34D .3057 1.2897 .8315 .203 Uiso calc R 1 . . H
H34E .2592 1.3665 .8334 .203 Uiso calc R 1 . . H
H34F .2275 1.3143 .7946 .203 Uiso calc R 1 . . H
C35' .0632(6) 1.3268(3) .8432(5) .182(6) Uani d . 1 . . C
H35D .0310 1.3030 .8183 .237 Uiso calc R 1 . . H
H35E .0783 1.3750 .8348 .237 Uiso calc R 1 . . H
H35F .0180 1.3267 .8687 .237 Uiso calc R 1 . . H
C36' .1831(8) 1.3075(4) .9040(3) .131(3) Uani d . 1 . . C
H36D .2086 1.3553 .9060 .170 Uiso calc R 1 . . H
H36E .2342 1.2751 .9148 .170 Uiso calc R 1 . . H
H36F .1226 1.3031 .9221 .170 Uiso calc R 1 . . H
C37' -.0241(4) 1.0660(3) .90648(16) .0555(11) Uani d . 1 . . C
C38' -.1012(4) 1.1205(3) .92525(18) .0697(14) Uani d . 1 . . C
H38D -.1290 1.1033 .9532 .091 Uiso calc R 1 . . H
H38E -.1555 1.1273 .9038 .091 Uiso calc R 1 . . H
H38F -.0672 1.1650 .9304 .091 Uiso calc R 1 . . H
C39' .0292(5) 1.0314(3) .94665(18) .0756(16) Uani d . 1 . . C
H39D .0743 .9947 .9361 .098 Uiso calc R 1 . . H
H39E -.0210 1.0111 .9665 .098 Uiso calc R 1 . . H
H39F .0679 1.0667 .9627 .098 Uiso calc R 1 . . H
C40' -.0865(4) 1.0099(3) .88017(19) .0704(14) Uani d . 1 . . C
H40D -.0552 .9640 .8837 .091 Uiso calc R 1 . . H
H40E -.0880 1.0223 .8487 .091 Uiso calc R 1 . . H
H40F -.1550 1.0084 .8917 .091 Uiso calc R 1 . . H

loop_
_atom_site_aniso_label
_atom_site_aniso_U_11
_atom_site_aniso_U_22
_atom_site_aniso_U_33
_atom_site_aniso_U_12
_atom_site_aniso_U_13
_atom_site_aniso_U_23
Mn .0493(4) .0385(3) .0510(3) -.0003(3) .0037(3) .0032(3)
Cl .0709(8) .0576(7) .0948(10) .0030(7) -.0271(8) -.0106(7)
O1 .068(2) .0402(16) .0602(18) -.0034(15) .0200(17) -.0013(14)
C2 .056(3) .040(2) .052(2) -.002(2) -.007(2) -.0013(19)
C3 .056(3) .052(3) .048(2) -.006(2) -.006(2) -.006(2)
C4 .064(3) .045(2) .063(3) .002(2) -.002(2) -.011(2)
C5 .055(3) .044(2) .065(3) .002(2) -.005(2) -.003(2)
C6 .067(3) .041(2) .072(3) -.006(2) .006(3) .009(2)
C7 .057(3) .039(2) .055(2) -.002(2) -.001(2) .0033(18)
C8 .058(3) .044(2) .054(3) .000(2) .006(2) .010(2)
N9 .055(2) .0386(19) .0480(19) -.0009(17) -.0004(17) -.0005(15)
C10 .057(3) .044(2) .050(2) .003(2) .002(2) .0006(18)
C11 .073(3) .057(3) .062(3) -.005(3) .019(3) .008(2)
C12 .077(4) .072(3) .071(3) .000(3) .025(3) .008(3)
C13 .077(4) .086(4) .083(4) .007(3) .030(3) .005(3)
C14 .061(3) .064(3) .076(3) .011(3) .018(3) .004(3)
C15 .052(3) .048(3) .056(3) -.002(2) .006(2) .005(2)
N16 .044(2) .049(2) .0518(19) .0003(18) .0033(18) .0059(16)
C17 .049(2) .046(2) .063(3) .003(2) -.001(2) .001(2)
C18 .056(3) .042(2) .056(3) -.001(2) -.002(2) .003(2)
C19 .061(3) .048(3) .074(3) .003(2) .001(3) .004(2)
C20 .079(4) .041(3) .076(3) -.002(3) .001(3) .014(2)
C21 .095(4) .053(3) .070(3) -.007(3) .010(3) .017(3)
C22 .071(3) .052(3) .073(3) .003(3) .014(3) .014(3)
C23 .054(3) .047(2) .055(2) -.004(2) .000(2) .0077(19)
O24 .060(2) .0436(17) .0651(19) .0029(15) .0127(16) .0137(15)
C25 .069(3) .057(3) .047(2) -.005(3) .004(2) -.006(2)
C26 .079(4) .087(4) .072(4) -.029(4) .010(3) -.006(3)
C27 .102(5) .146(7) .060(3) -.018(5) -.012(4) .032(4)
C28 .098(5) .068(4) .098(4) -.007(4) .036(4) -.012(3)
C29 .065(3) .040(2) .089(4) -.002(2) -.005(3) -.002(2)
C30 .149(7) .078(5) .133(6) -.034(5) -.057(6) -.001(4)
C31 .106(5) .047(3) .167(7) .006(4) .036(5) .004(4)
C32 .125(6) .045(3) .119(5) -.004(4) .013(5) .013(3)
C33 .112(5) .047(3) .094(4) .001(3) .008(4) .018(3)
C34 .175(9) .064(4) .181(8) .048(5) .069(8) .043(5)
C35 .144(7) .062(4) .140(6) -.015(5) .033(6) .022(4)
C36 .264(13) .105(6) .144(7) .055(8) -.085(9) .032(6)
C37 .128(6) .073(4) .111(5) .016(4) .069(5) .039(4)
C38 .219(12) .109(6) .197(9) .052(7) .146(9) .076(7)
C39 .201(10) .094(5) .097(5) .023(6) .055(6) -.004(4)
C40 .079(5) .109(6) .207(9) .018(5) .052(6) .040(7)
Mn' .0527(4) .0362(3) .0486(3) -.0006(3) .0047(3) .0021(3)
Cl' .0816(10) .0768(9) .0939(10) .0089(8) -.0298(9) -.0158(8)
O1' .071(2) .0480(18) .0632(19) .0081(17) .0189(17) .0138(15)
C2' .061(3) .039(2) .055(2) -.002(2) .002(2) .0047(18)
C3' .080(4) .046(2) .056(3) -.003(2) .011(3) .006(2)
C4' .089(4) .048(3) .049(2) -.005(3) .004(3) .0073(19)
C5' .072(3) .037(2) .056(3) -.003(2) .000(2) .006(2)
C6' .058(3) .046(2) .051(2) .002(2) -.001(2) .0021(19)
C7' .058(3) .039(2) .052(2) -.003(2) .002(2) .0047(19)
C8' .054(2) .050(2) .044(2) .002(2) .005(2) .0008(18)
N9' .059(2) .0411(18) .0396(17) -.0006(17) .0039(17) -.0013(14)
C10' .055(3) .041(2) .047(2) -.0024(19) .006(2) .0003(18)
C11' .064(3) .060(3) .058(3) .008(3) .013(3) .003(2)
C12' .077(4) .067(3) .061(3) .001(3) .024(3) -.004(3)
C13' .075(4) .079(4) .071(3) -.017(3) .026(3) -.002(3)
C14' .081(4) .048(3) .065(3) -.013(3) .024(3) -.002(2)
C15' .052(3) .050(2) .048(2) -.008(2) .005(2) -.007(2)
N16' .055(2) .0407(19) .0455(18) -.0035(17) .0030(17) -.0004(15)
C17' .064(3) .036(2) .050(2) -.007(2) .002(2) .0012(19)
C18' .062(3) .042(2) .053(2) -.004(2) .006(2) -.0044(19)
C19' .077(3) .037(2) .063(3) -.003(2) .007(3) .003(2)
C20' .069(3) .041(2) .065(3) .000(2) -.005(3) .001(2)
C21' .060(3) .045(2) .055(2) .006(2) -.004(2) -.006(2)
C22' .055(3) .047(2) .044(2) .003(2) -.004(2) -.0018(18)
C23' .060(3) .038(2) .047(2) .001(2) -.004(2) -.0012(18)
O24' .068(2) .0414(17) .0591(19) .0026(15) .0148(17) .0008(14)
C25' .100(5) .060(3) .072(3) .006(3) .033(3) .009(3)
C26' .080(5) .097(5) .133(6) .004(4) .050(5) .004(5)
C27' .143(6) .068(4) .076(4) .011(4) .031(4) -.013(3)
C28' .164(8) .083(4) .097(5) .015(5) .067(5) .017(4)
C29' .095(4) .043(2) .060(3) .007(3) -.002(3) .010(2)
C30' .314(16) .108(6) .145(7) .074(9) -.133(10) -.005(6)
C31' .168(8) .059(4) .145(7) -.001(5) .040(7) .017(4)
C32' .203(10) .073(4) .110(5) .072(6) .037(6) .025(4)
C33' .072(3) .041(3) .083(4) .001(2) -.001(3) -.003(2)
C34' .183(9) .047(4) .240(11) -.024(5) .092(9) -.004(5)
C35' .104(6) .042(3) .400(19) .004(4) -.079(9) .014(7)
C36' .181(9) .070(4) .142(7) -.029(6) -.034(7) -.018(5)
C37' .058(3) .052(3) .057(3) .005(2) .003(2) -.003(2)
C38' .062(3) .070(3) .077(3) .006(3) .010(3) -.001(3)
C39' .087(4) .078(4) .062(3) .017(3) -.003(3) .012(3)
C40' .070(3) .067(3) .074(3) -.010(3) .004(3) -.003(3)

loop_
_atom_type_symbol
_atom_type_description
_atom_type_scat_dispersion_real
_atom_type_scat_dispersion_imag
_atom_type_scat_source
C C 0.0033 0.0016 'International Tables Vol C Tables 4.2.6.8 and 6.1.1.4'
H H 0.0000 0.0000 'International Tables Vol C Tables 4.2.6.8 and 6.1.1.4'
Cl Cl 0.1484 0.1585 'International Tables Vol C Tables 4.2.6.8 and 6.1.1.4'
Mn Mn 0.3368 0.7283 'International Tables Vol C Tables 4.2.6.8 and 6.1.1.4'
N N 0.0061 0.0033 'International Tables Vol C Tables 4.2.6.8 and 6.1.1.4'
O O 0.0106 0.0060 'International Tables Vol C Tables 4.2.6.8 and 6.1.1.4'

loop_
_geom_angle_atom_site_label_1
_geom_angle_atom_site_label_2
_geom_angle_atom_site_label_3
_geom_angle
_geom_angle_publ_flag
O24 Mn O1 90.38(14) yes
O24 Mn N9 163.00(16) ?
O1 Mn N9 90.68(14) yes
O24 Mn N16 89.99(14) yes
O1 Mn N16 155.90(16) ?
N9 Mn N16 82.21(15) yes
O24 Mn Cl 101.44(12) yes
O1 Mn Cl 103.98(12) yes
N9 Mn Cl 94.76(12) yes
N16 Mn Cl 99.55(12) yes
C2 O1 Mn 132.6(3) yes
O1 C2 C7 121.2(4) ?
O1 C2 C3 119.8(4) ?
C7 C2 C3 119.0(4) ?
C4 C3 C2 117.3(4) ?
C4 C3 C25 121.3(4) ?
C2 C3 C25 121.2(4) ?
C3 C4 C5 125.8(5) ?
C3 C4 H4 117.1 ?
C5 C4 H4 117.1 ?
C6 C5 C4 116.4(4) ?
C6 C5 C29 121.4(5) ?
C4 C5 C29 122.0(5) ?
C5 C6 C7 121.4(5) ?
C5 C6 H6 119.3 ?
C7 C6 H6 119.3 ?
C8 C7 C6 117.2(4) ?
C8 C7 C2 122.8(4) ?
C6 C7 C2 120.1(4) ?
N9 C8 C7 126.8(4) ?
N9 C8 H8 116.6 ?
C7 C8 H8 116.6 ?
C8 N9 C10 122.9(4) ?
C8 N9 Mn 125.6(3) yes
C10 N9 Mn 111.4(3) ?
N9 C10 C11 117.9(4) ?
N9 C10 C15 106.5(3) ?
C11 C10 C15 110.8(4) ?
N9 C10 H10 107.0 ?
C11 C10 H10 107.0 ?
C15 C10 H10 107.0 ?
C10 C11 C12 109.8(4) ?
C10 C11 H11A 109.7 ?
C12 C11 H11A 109.7 ?
C10 C11 H11B 109.7 ?
C12 C11 H11B 109.7 ?
H11A C11 H11B 108.2 ?
C13 C12 C11 111.6(4) ?
C13 C12 H12A 109.3 ?
C11 C12 H12A 109.3 ?
C13 C12 H12B 109.3 ?
C11 C12 H12B 109.3 ?
H12A C12 H12B 108.0 ?
C12 C13 C14 112.0(5) ?
C12 C13 H13A 109.2 ?
C14 C13 H13A 109.2 ?
C12 C13 H13B 109.2 ?
C14 C13 H13B 109.2 ?
H13A C13 H13B 107.9 ?
C15 C14 C13 109.5(4) ?
C15 C14 H14A 109.8 ?
C13 C14 H14A 109.8 ?
C15 C14 H14B 109.8 ?
C13 C14 H14B 109.8 ?
H14A C14 H14B 108.2 ?
N16 C15 C14 116.4(4) ?
N16 C15 C10 105.9(4) ?
C14 C15 C10 111.6(4) ?
N16 C15 H15 107.5 ?
C14 C15 H15 107.5 ?
C10 C15 H15 107.5 ?
C17 N16 C15 121.2(4) ?
C17 N16 Mn 124.6(3) yes
C15 N16 Mn 114.2(3) ?
N16 C17 C18 126.7(4) ?
N16 C17 H17 116.6 ?
C18 C17 H17 116.6 ?
C19 C18 C23 120.8(4) ?
C19 C18 C17 117.1(4) ?
C23 C18 C17 121.8(4) ?
C20 C19 C18 120.7(5) ?
C20 C19 H19 119.6 ?
C18 C19 H19 119.6 ?
C19 C20 C21 116.9(4) ?
C19 C20 C33 123.8(5) ?
C21 C20 C33 119.3(5) ?
C22 C21 C20 125.4(5) ?
C22 C21 H21 117.3 ?
C20 C21 H21 117.3 ?
C21 C22 C23 118.0(5) ?
C21 C22 C37 122.4(5) ?
C23 C22 C37 119.6(4) ?
O24 C23 C18 122.0(4) ?
O24 C23 C22 119.8(4) ?
C18 C23 C22 118.1(4) ?
C23 O24 Mn 131.9(3) yes
C27 C25 C26 110.6(5) ?
C27 C25 C28 109.9(5) ?
C26 C25 C28 105.6(5) ?
C27 C25 C3 107.3(4) ?
C26 C25 C3 112.7(4) ?
C28 C25 C3 110.9(4) ?
C25 C26 H26A 109.5 ?
C25 C26 H26B 109.5 ?
H26A C26 H26B 109.5 ?
C25 C26 H26C 109.5 ?
H26A C26 H26C 109.5 ?
H26B C26 H26C 109.5 ?
C25 C27 H27A 109.5 ?
C25 C27 H27B 109.5 ?
H27A C27 H27B 109.5 ?
C25 C27 H27C 109.5 ?
H27A C27 H27C 109.5 ?
H27B C27 H27C 109.5 ?
C25 C28 H28A 109.5 ?
C25 C28 H28B 109.5 ?
H28A C28 H28B 109.5 ?
C25 C28 H28C 109.5 ?
H28A C28 H28C 109.5 ?
H28B C28 H28C 109.5 ?
C5 C29 C31 111.6(5) ?
C5 C29 C32 111.7(5) ?
C31 C29 C32 105.8(5) ?
C5 C29 C30 107.2(5) ?
C31 C29 C30 111.5(6) ?
C32 C29 C30 109.1(5) ?
C29 C30 H30A 109.5 ?
C29 C30 H30B 109.5 ?
H30A C30 H30B 109.5 ?
C29 C30 H30C 109.5 ?
H30A C30 H30C 109.5 ?
H30B C30 H30C 109.5 ?
C29 C31 H31A 109.5 ?
C29 C31 H31B 109.5 ?
H31A C31 H31B 109.5 ?
C29 C31 H31C 109.5 ?
H31A C31 H31C 109.5 ?
H31B C31 H31C 109.5 ?
C29 C32 H32A 109.5 ?
C29 C32 H32B 109.5 ?
H32A C32 H32B 109.5 ?
C29 C32 H32C 109.5 ?
H32A C32 H32C 109.5 ?
H32B C32 H32C 109.5 ?
C36 C33 C34 112.7(8) ?
C36 C33 C35 107.1(7) ?
C34 C33 C35 107.2(6) ?
C36 C33 C20 108.1(6) ?
C34 C33 C20 111.4(5) ?
C35 C33 C20 110.2(6) ?
C33 C34 H34A 109.5 ?
C33 C34 H34B 109.5 ?
H34A C34 H34B 109.5 ?
C33 C34 H34C 109.5 ?
H34A C34 H34C 109.5 ?
H34B C34 H34C 109.5 ?
C33 C35 H35A 109.5 ?
C33 C35 H35B 109.5 ?
H35A C35 H35B 109.5 ?
C33 C35 H35C 109.5 ?
H35A C35 H35C 109.5 ?
H35B C35 H35C 109.5 ?
C33 C36 H36A 109.5 ?
C33 C36 H36B 109.5 ?
H36A C36 H36B 109.5 ?
C33 C36 H36C 109.5 ?
H36A C36 H36C 109.5 ?
H36B C36 H36C 109.5 ?
C40 C37 C22 110.1(6) ?
C40 C37 C38 109.3(7) ?
C22 C37 C38 111.2(5) ?
C40 C37 C39 110.9(6) ?
C22 C37 C39 108.2(7) ?
C38 C37 C39 107.2(7) ?
C37 C38 H38A 109.5 ?
C37 C38 H38B 109.5 ?
H38A C38 H38B 109.5 ?
C37 C38 H38C 109.5 ?
H38A C38 H38C 109.5 ?
H38B C38 H38C 109.5 ?
C37 C39 H39A 109.5 ?
C37 C39 H39B 109.5 ?
H39A C39 H39B 109.5 ?
C37 C39 H39C 109.5 ?
H39A C39 H39C 109.5 ?
H39B C39 H39C 109.5 ?
C37 C40 H40A 109.5 ?
C37 C40 H40B 109.5 ?
H40A C40 H40B 109.5 ?
C37 C40 H40C 109.5 ?
H40A C40 H40C 109.5 ?
H40B C40 H40C 109.5 ?
O24' Mn' O1' 89.63(14) yes
O24' Mn' N9' 164.46(16) ?
O1' Mn' N9' 89.51(14) yes
O24' Mn' N16' 90.82(14) yes
O1' Mn' N16' 149.04(16) ?
N9' Mn' N16' 82.02(14) yes
O24' Mn' Cl' 101.12(12) yes
O1' Mn' Cl' 108.48(13) yes
N9' Mn' Cl' 93.87(11) yes
N16' Mn' Cl' 101.80(12) yes
C2' O1' Mn' 132.7(3) yes
O1' C2' C7' 122.6(4) ?
O1' C2' C3' 118.6(4) ?
C7' C2' C3' 118.7(4) ?
C4' C3' C2' 117.7(5) ?
C4' C3' C25' 121.8(4) ?
C2' C3' C25' 120.5(4) ?
C3' C4' C5' 124.7(4) ?
C3' C4' H4' 117.7 ?
C5' C4' H4' 117.7 ?
C6' C5' C4' 116.6(4) ?
C6' C5' C29' 123.8(5) ?
C4' C5' C29' 119.7(4) ?
C5' C6' C7' 121.3(5) ?
C5' C6' H6' 119.3 ?
C7' C6' H6' 119.3 ?
C2' C7' C6' 120.9(4) ?
C2' C7' C8' 122.4(4) ?
C6' C7' C8' 116.7(4) ?
N9' C8' C7' 125.4(4) ?
N9' C8' H8' 117.3 ?
C7' C8' H8' 117.3 ?
C8' N9' C10' 121.9(4) ?
C8' N9' Mn' 127.0(3) yes
C10' N9' Mn' 110.9(3) ?
N9' C10' C11' 117.7(4) ?
N9' C10' C15' 106.1(3) ?
C11' C10' C15' 109.7(4) ?
N9' C10' H10' 107.6 ?
C11' C10' H10' 107.6 ?
C15' C10' H10' 107.6 ?
C12' C11' C10' 109.5(4) ?
C12' C11' H11C 109.8 ?
C10' C11' H11C 109.8 ?
C12' C11' H11D 109.8 ?
C10' C11' H11D 109.8 ?
H11C C11' H11D 108.2 ?
C13' C12' C11' 111.9(4) ?
C13' C12' H12C 109.2 ?
C11' C12' H12C 109.2 ?
C13' C12' H12D 109.2 ?
C11' C12' H12D 109.2 ?
H12C C12' H12D 107.9 ?
C12' C13' C14' 112.2(5) ?
C12' C13' H13C 109.2 ?
C14' C13' H13C 109.2 ?
C12' C13' H13D 109.2 ?
C14' C13' H13D 109.2 ?
H13C C13' H13D 107.9 ?
C15' C14' C13' 109.0(4) ?
C15' C14' H14C 109.9 ?
C13' C14' H14C 109.9 ?
C15' C14' H14D 109.9 ?
C13' C14' H14D 109.9 ?
H14C C14' H14D 108.3 ?
N16' C15' C14' 115.6(4) ?
N16' C15' C10' 106.7(3) ?
C14' C15' C10' 109.9(4) ?
N16' C15' H15' 108.1 ?
C14' C15' H15' 108.1 ?
C10' C15' H15' 108.1 ?
C17' N16' C15' 119.9(4) ?
C17' N16' Mn' 124.8(3) yes
C15' N16' Mn' 114.4(3) ?
N16' C17' C18' 126.3(4) ?
N16' C17' H17' 116.9 ?
C18' C17' H17' 116.9 ?
C23' C18' C19' 120.6(4) ?
C23' C18' C17' 122.9(4) ?
C19' C18' C17' 116.4(4) ?
C20' C19' C18' 121.5(5) ?
C20' C19' H19' 119.2 ?
C18' C19' H19' 119.2 ?
C19' C20' C21' 116.1(4) ?
C19' C20' C33' 123.3(5) ?
C21' C20' C33' 120.5(5) ?
C22' C21' C20' 125.3(5) ?
C22' C21' H21' 117.4 ?
C20' C21' H21' 117.4 ?
C21' C22' C23' 117.1(5) ?
C21' C22' C37' 121.3(4) ?
C23' C22' C37' 121.5(4) ?
O24' C23' C18' 121.8(4) ?
O24' C23' C22' 119.0(4) ?
C18' C23' C22' 119.1(4) ?
C23' O24' Mn' 131.8(3) yes
C26' C25' C28' 108.2(6) ?
C26' C25' C3' 110.9(5) ?
C28' C25' C3' 111.2(5) ?
C26' C25' C27' 112.1(5) ?
C28' C25' C27' 106.5(5) ?
C3' C25' C27' 107.9(5) ?
C25' C26' H26D 109.5 ?
C25' C26' H26E 109.5 ?
H26D C26' H26E 109.5 ?
C25' C26' H26F 109.5 ?
H26D C26' H26F 109.5 ?
H26E C26' H26F 109.5 ?
C25' C27' H27D 109.5 ?
C25' C27' H27E 109.5 ?
H27D C27' H27E 109.5 ?
C25' C27' H27F 109.5 ?
H27D C27' H27F 109.5 ?
H27E C27' H27F 109.5 ?
C25' C28' H28D 109.5 ?
C25' C28' H28E 109.5 ?
H28D C28' H28E 109.5 ?
C25' C28' H28F 109.5 ?
H28D C28' H28F 109.5 ?
H28E C28' H28F 109.5 ?
C32' C29' C30' 114.3(7) ?
C32' C29' C5' 112.7(4) ?
C30' C29' C5' 107.9(5) ?
C32' C29' C31' 105.8(6) ?
C30' C29' C31' 107.1(7) ?
C5' C29' C31' 108.8(5) ?
C29' C30' H30D 109.5 ?
C29' C30' H30E 109.5 ?
H30D C30' H30E 109.5 ?
C29' C30' H30F 109.5 ?
H30D C30' H30F 109.5 ?
H30E C30' H30F 109.5 ?
C29' C31' H31D 109.5 ?
C29' C31' H31E 109.5 ?
H31D C31' H31E 109.5 ?
C29' C31' H31F 109.5 ?
H31D C31' H31F 109.5 ?
H31E C31' H31F 109.5 ?
C29' C32' H32D 109.5 ?
C29' C32' H32E 109.5 ?
H32D C32' H32E 109.5 ?
C29' C32' H32F 109.5 ?
H32D C32' H32F 109.5 ?
H32E C32' H32F 109.5 ?
C35' C33' C34' 110.2(7) ?
C35' C33' C36' 108.1(7) ?
C34' C33' C36' 107.4(7) ?
C35' C33' C20' 111.8(5) ?
C34' C33' C20' 111.3(5) ?
C36' C33' C20' 107.9(5) ?
C33' C34' H34D 109.5 ?
C33' C34' H34E 109.5 ?
H34D C34' H34E 109.5 ?
C33' C34' H34F 109.5 ?
H34D C34' H34F 109.5 ?
H34E C34' H34F 109.5 ?
C33' C35' H35D 109.5 ?
C33' C35' H35E 109.5 ?
H35D C35' H35E 109.5 ?
C33' C35' H35F 109.5 ?
H35D C35' H35F 109.5 ?
H35E C35' H35F 109.5 ?
C33' C36' H36D 109.5 ?
C33' C36' H36E 109.5 ?
H36D C36' H36E 109.5 ?
C33' C36' H36F 109.5 ?
H36D C36' H36F 109.5 ?
H36E C36' H36F 109.5 ?
C39' C37' C22' 108.2(4) ?
C39' C37' C38' 107.6(4) ?
C22' C37' C38' 112.7(4) ?
C39' C37' C40' 110.1(4) ?
C22' C37' C40' 111.2(4) ?
C38' C37' C40' 106.9(4) ?
C37' C38' H38D 109.5 ?
C37' C38' H38E 109.5 ?
H38D C38' H38E 109.5 ?
C37' C38' H38F 109.5 ?
H38D C38' H38F 109.5 ?
H38E C38' H38F 109.5 ?
C37' C39' H39D 109.5 ?
C37' C39' H39E 109.5 ?
H39D C39' H39E 109.5 ?
C37' C39' H39F 109.5 ?
H39D C39' H39F 109.5 ?
H39E C39' H39F 109.5 ?
C37' C40' H40D 109.5 ?
C37' C40' H40E 109.5 ?
H40D C40' H40E 109.5 ?
C37' C40' H40F 109.5 ?
H40D C40' H40F 109.5 ?
H40E C40' H40F 109.5 ?

loop_
_geom_bond_atom_site_label_1
_geom_bond_atom_site_label_2
_geom_bond_site_symmetry_2
_geom_bond_distance
_geom_bond_publ_flag
Mn O24 . 1.858(3) yes
Mn O1 . 1.870(3) yes
Mn N9 . 1.973(4) yes
Mn N16 . 1.994(4) yes
Mn Cl . 2.3850(15) yes
O1 C2 . 1.317(5) yes
C2 C7 . 1.421(6) ?
C2 C3 . 1.421(6) ?
C3 C4 . 1.380(7) ?
C3 C25 . 1.545(7) ?
C4 C5 . 1.395(7) ?
C4 H4 . .9300 ?
C5 C6 . 1.383(7) ?
C5 C29 . 1.524(6) ?
C6 C7 . 1.419(6) ?
C6 H6 . .9300 ?
C7 C8 . 1.414(6) yes
C8 N9 . 1.292(6) yes
C8 H8 . .9300 ?
N9 C10 . 1.468(5) yes
C10 C11 . 1.509(6) ?
C10 C15 . 1.544(6) ?
C10 H10 . .9800 ?
C11 C12 . 1.529(7) ?
C11 H11A . .9700 ?
C11 H11B . .9700 ?
C12 C13 . 1.518(8) ?
C12 H12A . .9700 ?
C12 H12B . .9700 ?
C13 C14 . 1.522(7) ?
C13 H13A . .9700 ?
C13 H13B . .9700 ?
C14 C15 . 1.515(6) ?
C14 H14A . .9700 ?
C14 H14B . .9700 ?
C15 N16 . 1.486(6) yes
C15 H15 . .9800 ?
N16 C17 . 1.295(5) yes
C17 C18 . 1.427(6) yes
C17 H17 . .9300 ?
C18 C19 . 1.416(7) ?
C18 C23 . 1.416(7) ?
C19 C20 . 1.373(7) ?
C19 H19 . .9300 ?
C20 C21 . 1.394(8) ?
C20 C33 . 1.532(7) ?
C21 C22 . 1.367(7) ?
C21 H21 . .9300 ?
C22 C23 . 1.418(6) ?
C22 C37 . 1.550(8) ?
C23 O24 . 1.317(5) yes
C25 C27 . 1.510(8) ?
C25 C26 . 1.520(7) ?
C25 C28 . 1.533(7) ?
C26 H26A . .9600 ?
C26 H26B . .9600 ?
C26 H26C . .9600 ?
C27 H27A . .9600 ?
C27 H27B . .9600 ?
C27 H27C . .9600 ?
C28 H28A . .9600 ?
C28 H28B . .9600 ?
C28 H28C . .9600 ?
C29 C31 . 1.525(8) ?
C29 C32 . 1.527(8) ?
C29 C30 . 1.535(9) ?
C30 H30A . .9600 ?
C30 H30B . .9600 ?
C30 H30C . .9600 ?
C31 H31A . .9600 ?
C31 H31B . .9600 ?
C31 H31C . .9600 ?
C32 H32A . .9600 ?
C32 H32B . .9600 ?
C32 H32C . .9600 ?
C33 C36 . 1.501(10) ?
C33 C34 . 1.512(10) ?
C33 C35 . 1.517(10) ?
C34 H34A . .9600 ?
C34 H34B . .9600 ?
C34 H34C . .9600 ?
C35 H35A . .9600 ?
C35 H35B . .9600 ?
C35 H35C . .9600 ?
C36 H36A . .9600 ?
C36 H36B . .9600 ?
C36 H36C . .9600 ?
C37 C40 . 1.528(11) ?
C37 C38 . 1.551(8) ?
C37 C39 . 1.554(11) ?
C38 H38A . .9600 ?
C38 H38B . .9600 ?
C38 H38C . .9600 ?
C39 H39A . .9600 ?
C39 H39B . .9600 ?
C39 H39C . .9600 ?
C40 H40A . .9600 ?
C40 H40B . .9600 ?
C40 H40C . .9600 ?
Mn' O24' . 1.862(3) yes
Mn' O1' . 1.878(3) yes
Mn' N9' . 1.969(4) yes
Mn' N16' . 1.994(4) yes
Mn' Cl' . 2.3800(16) yes
O1' C2' . 1.317(5) yes
C2' C7' . 1.383(6) ?
C2' C3' . 1.435(6) ?
C3' C4' . 1.369(7) ?
C3' C25' . 1.542(7) ?
C4' C5' . 1.419(7) ?
C4' H4' . .9300 ?
C5' C6' . 1.358(6) ?
C5' C29' . 1.529(6) ?
C6' C7' . 1.429(6) ?
C6' H6' . .9300 ?
C7' C8' . 1.441(6) yes
C8' N9' . 1.297(5) yes
C8' H8' . .9300 ?
N9' C10' . 1.468(5) yes
C10' C11' . 1.527(6) ?
C10' C15' . 1.543(6) ?
C10' H10' . .9800 ?
C11' C12' . 1.523(7) ?
C11' H11C . .9700 ?
C11' H11D . .9700 ?
C12' C13' . 1.517(8) ?
C12' H12C . .9700 ?
C12' H12D . .9700 ?
C13' C14' . 1.530(7) ?
C13' H13C . .9700 ?
C13' H13D . .9700 ?
C14' C15' . 1.513(6) ?
C14' H14C . .9700 ?
C14' H14D . .9700 ?
C15' N16' . 1.477(6) yes
C15' H15' . .9800 ?
N16' C17' . 1.300(5) yes
C17' C18' . 1.428(6) yes
C17' H17' . .9300 ?
C18' C23' . 1.403(6) ?
C18' C19' . 1.414(6) ?
C19' C20' . 1.379(7) ?
C19' H19' . .9300 ?
C20' C21' . 1.402(7) ?
C20' C33' . 1.530(7) ?
C21' C22' . 1.390(6) ?
C21' H21' . .9300 ?
C22' C23' . 1.420(6) ?
C22' C37' . 1.533(7) ?
C23' O24' . 1.318(5) yes
C25' C26' . 1.527(9) ?
C25' C28' . 1.532(8) ?
C25' C27' . 1.550(8) ?
C26' H26D . .9600 ?
C26' H26E . .9600 ?
C26' H26F . .9600 ?
C27' H27D . .9600 ?
C27' H27E . .9600 ?
C27' H27F . .9600 ?
C28' H28D . .9600 ?
C28' H28E . .9600 ?
C28' H28F . .9600 ?
C29' C32' . 1.459(8) ?
C29' C30' . 1.512(9) ?
C29' C31' . 1.538(10) ?
C30' H30D . .9600 ?
C30' H30E . .9600 ?
C30' H30F . .9600 ?
C31' H31D . .9600 ?
C31' H31E . .9600 ?
C31' H31F . .9600 ?
C32' H32D . .9600 ?
C32' H32E . .9600 ?
C32' H32F . .9600 ?
C33' C35' . 1.457(9) ?
C33' C34' . 1.528(10) ?
C33' C36' . 1.528(9) ?
C34' H34D . .9600 ?
C34' H34E . .9600 ?
C34' H34F . .9600 ?
C35' H35D . .9600 ?
C35' H35E . .9600 ?
C35' H35F . .9600 ?
C36' H36D . .9600 ?
C36' H36E . .9600 ?
C36' H36F . .9600 ?
C37' C39' . 1.524(7) ?
C37' C38' . 1.543(7) ?
C37' C40' . 1.544(7) ?
C38' H38D . .9600 ?
C38' H38E . .9600 ?
C38' H38F . .9600 ?
C39' H39D . .9600 ?
C39' H39E . .9600 ?
C39' H39F . .9600 ?
C40' H40D . .9600 ?
C40' H40E . .9600 ?
C40' H40F . .9600 ?

loop_
_geom_torsion_atom_site_label_1
_geom_torsion_atom_site_label_2
_geom_torsion_atom_site_label_3
_geom_torsion_atom_site_label_4
_geom_torsion
O24 Mn O1 C2 -161.5(4)
N9 Mn O1 C2 1.5(4)
N16 Mn O1 C2 -70.7(6)
Cl Mn O1 C2 96.6(4)
Mn O1 C2 C7 2.7(7)
Mn O1 C2 C3 -178.9(3)
O1 C2 C3 C4 -176.7(4)
C7 C2 C3 C4 1.7(7)
O1 C2 C3 C25 -1.9(7)
C7 C2 C3 C25 176.5(4)
C2 C3 C4 C5 0.1(8)
C25 C3 C4 C5 -174.6(4)
C3 C4 C5 C6 -0.9(8)
C3 C4 C5 C29 173.6(5)
C4 C5 C6 C7 -0.2(7)
C29 C5 C6 C7 -174.8(5)
C5 C6 C7 C8 -178.2(5)
C5 C6 C7 C2 2.0(8)
O1 C2 C7 C8 -4.2(7)
C3 C2 C7 C8 177.4(4)
O1 C2 C7 C6 175.6(4)
C3 C2 C7 C6 -2.8(7)
C6 C7 C8 N9 179.9(5)
C2 C7 C8 N9 -0.3(8)
C7 C8 N9 C10 -179.3(4)
C7 C8 N9 Mn 5.8(7)
O24 Mn N9 C8 87.9(7)
O1 Mn N9 C8 -5.6(4)
N16 Mn N9 C8 151.3(4)
Cl Mn N9 C8 -109.7(4)
O24 Mn N9 C10 -87.4(6)
O1 Mn N9 C10 179.1(3)
N16 Mn N9 C10 -24.0(3)
Cl Mn N9 C10 75.0(3)
C8 N9 C10 C11 -5.3(7)
Mn N9 C10 C11 170.2(3)
C8 N9 C10 C15 -130.5(5)
Mn N9 C10 C15 45.0(4)
N9 C10 C11 C12 -179.3(4)
C15 C10 C11 C12 -56.3(6)
C10 C11 C12 C13 56.2(6)
C11 C12 C13 C14 -56.5(7)
C12 C13 C14 C15 55.6(7)
C13 C14 C15 N16 -177.7(4)
C13 C14 C15 C10 -56.0(6)
N9 C10 C15 N16 -45.3(4)
C11 C10 C15 N16 -174.7(4)
N9 C10 C15 C14 -172.9(4)
C11 C10 C15 C14 57.6(5)
C14 C15 N16 C17 -29.7(6)
C10 C15 N16 C17 -154.4(4)
C14 C15 N16 Mn 152.3(3)
C10 C15 N16 Mn 27.5(4)
O24 Mn N16 C17 -16.4(4)
O1 Mn N16 C17 -107.3(5)
N9 Mn N16 C17 178.8(4)
Cl Mn N16 C17 85.2(4)
O24 Mn N16 C15 161.6(3)
O1 Mn N16 C15 70.7(5)
N9 Mn N16 C15 -3.2(3)
Cl Mn N16 C15 -96.8(3)
C15 N16 C17 C18 -168.0(4)
Mn N16 C17 C18 9.9(7)
N16 C17 C18 C19 177.4(5)
N16 C17 C18 C23 2.6(8)
C23 C18 C19 C20 2.2(8)
C17 C18 C19 C20 -172.6(5)
C18 C19 C20 C21 -3.5(8)
C18 C19 C20 C33 176.8(5)
C19 C20 C21 C22 3.3(9)
C33 C20 C21 C22 -177.0(6)
C20 C21 C22 C23 -1.6(9)
C20 C21 C22 C37 178.2(7)
C19 C18 C23 O24 -177.0(5)
C17 C18 C23 O24 -2.4(7)
C19 C18 C23 C22 -0.4(7)
C17 C18 C23 C22 174.2(5)
C21 C22 C23 O24 176.7(5)
C37 C22 C23 O24 -3.0(8)
C21 C22 C23 C18 0.1(8)
C37 C22 C23 C18 -179.7(6)
C18 C23 O24 Mn -12.2(7)
C22 C23 O24 Mn 171.3(4)
O1 Mn O24 C23 174.2(4)
N9 Mn O24 C23 80.7(7)
N16 Mn O24 C23 18.3(4)
Cl Mn O24 C23 -81.4(4)
C4 C3 C25 C27 105.5(6)
C2 C3 C25 C27 -69.0(6)
C4 C3 C25 C26 -132.5(5)
C2 C3 C25 C26 52.9(6)
C4 C3 C25 C28 -14.4(7)
C2 C3 C25 C28 171.0(5)
C6 C5 C29 C31 -149.2(6)
C4 C5 C29 C31 36.5(8)
C6 C5 C29 C32 -31.0(8)
C4 C5 C29 C32 154.7(5)
C6 C5 C29 C30 88.4(7)
C4 C5 C29 C30 -85.8(7)
C19 C20 C33 C36 -117.2(8)
C21 C20 C33 C36 63.1(9)
C19 C20 C33 C34 7.2(9)
C21 C20 C33 C34 -172.5(7)
C19 C20 C33 C35 126.0(7)
C21 C20 C33 C35 -53.6(8)
C21 C22 C37 C40 125.5(7)
C23 C22 C37 C40 -54.7(8)
C21 C22 C37 C38 4.2(11)
C23 C22 C37 C38 -176.0(7)
C21 C22 C37 C39 -113.2(6)
C23 C22 C37 C39 66.6(8)
O24' Mn' O1' C2' -171.4(5)
N9' Mn' O1' C2' -6.9(5)
N16' Mn' O1' C2' -80.4(5)
Cl' Mn' O1' C2' 87.0(5)
Mn' O1' C2' C7' 3.9(8)
Mn' O1' C2' C3' -179.5(4)
O1' C2' C3' C4' 179.8(5)
C7' C2' C3' C4' -3.6(8)
O1' C2' C3' C25' 0.2(8)
C7' C2' C3' C25' 176.9(5)
C2' C3' C4' C5' 2.5(9)
C25' C3' C4' C5' -178.0(5)
C3' C4' C5' C6' -0.9(8)
C3' C4' C5' C29' 178.2(5)
C4' C5' C6' C7' 0.3(7)
C29' C5' C6' C7' -178.7(5)
O1' C2' C7' C6' 179.7(4)
C3' C2' C7' C6' 3.1(7)
O1' C2' C7' C8' 1.5(8)
C3' C2' C7' C8' -175.1(4)
C5' C6' C7' C2' -1.6(7)
C5' C6' C7' C8' 176.8(5)
C2' C7' C8' N9' -0.6(8)
C6' C7' C8' N9' -178.9(5)
C7' C8' N9' C10' 179.8(4)
C7' C8' N9' Mn' -5.0(7)
O24' Mn' N9' C8' 94.0(6)
O1' Mn' N9' C8' 7.1(4)
N16' Mn' N9' C8' 157.2(4)
Cl' Mn' N9' C8' -101.4(4)
O24' Mn' N9' C10' -90.4(6)
O1' Mn' N9' C10' -177.3(3)
N16' Mn' N9' C10' -27.2(3)
Cl' Mn' N9' C10' 74.2(3)
C8' N9' C10' C11' -14.3(6)
Mn' N9' C10' C11' 169.8(3)
C8' N9' C10' C15' -137.6(4)
Mn' N9' C10' C15' 46.5(4)
N9' C10' C11' C12' -179.9(4)
C15' C10' C11' C12' -58.4(5)
C10' C11' C12' C13' 55.2(7)
C11' C12' C13' C14' -54.7(7)
C12' C13' C14' C15' 56.2(6)
C13' C14' C15' N16' 179.8(4)
C13' C14' C15' C10' -59.4(6)
N9' C10' C15' N16' -43.9(5)
C11' C10' C15' N16' -172.1(4)
N9' C10' C15' C14' -170.0(4)
C11' C10' C15' C14' 61.9(5)
C14' C15' N16' C17' -44.2(6)
C10' C15' N16' C17' -166.7(4)
C14' C15' N16' Mn' 146.3(3)
C10' C15' N16' Mn' 23.7(4)
O24' Mn' N16' C17' -2.0(4)
O1' Mn' N16' C17' -92.7(5)
N9' Mn' N16' C17' -168.2(4)
Cl' Mn' N16' C17' 99.5(4)
O24' Mn' N16' C15' 166.9(3)
O1' Mn' N16' C15' 76.3(4)
N9' Mn' N16' C15' 0.8(3)
Cl' Mn' N16' C15' -91.5(3)
C15' N16' C17' C18' -174.3(4)
Mn' N16' C17' C18' -5.9(7)
N16' C17' C18' C23' 6.6(8)
N16' C17' C18' C19' -177.1(5)
C23' C18' C19' C20' -1.7(8)
C17' C18' C19' C20' -178.0(5)
C18' C19' C20' C21' -2.3(8)
C18' C19' C20' C33' 175.3(5)
C19' C20' C21' C22' 4.4(8)
C33' C20' C21' C22' -173.2(5)
C20' C21' C22' C23' -2.3(7)
C20' C21' C22' C37' 173.9(4)
C19' C18' C23' O24' -172.3(5)
C17' C18' C23' O24' 3.8(7)
C19' C18' C23' C22' 3.8(7)
C17' C18' C23' C22' 180.0(4)
C21' C22' C23' O24' 174.4(4)
C37' C22' C23' O24' -1.8(7)
C21' C22' C23' C18' -1.9(7)
C37' C22' C23' C18' -178.1(4)
C18' C23' O24' Mn' -15.1(7)
C22' C23' O24' Mn' 168.7(3)
O1' Mn' O24' C23' 161.8(4)
N9' Mn' O24' C23' 74.9(7)
N16' Mn' O24' C23' 12.7(4)
Cl' Mn' O24' C23' -89.4(4)
C4' C3' C25' C26' -123.3(6)
C2' C3' C25' C26' 56.2(7)
C4' C3' C25' C28' -2.9(9)
C2' C3' C25' C28' 176.6(6)
C4' C3' C25' C27' 113.6(6)
C2' C3' C25' C27' -66.9(7)
C6' C5' C29' C32' -13.5(9)
C4' C5' C29' C32' 167.5(6)
C6' C5' C29' C30' 113.6(7)
C4' C5' C29' C30' -65.4(8)
C6' C5' C29' C31' -130.6(6)
C4' C5' C29' C31' 50.4(7)
C19' C20' C33' C35' 127.7(8)
C21' C20' C33' C35' -54.8(9)
C19' C20' C33' C34' 4.0(9)
C21' C20' C33' C34' -178.5(6)
C19' C20' C33' C36' -113.6(7)
C21' C20' C33' C36' 63.9(7)
C21' C22' C37' C39' -108.2(5)
C23' C22' C37' C39' 67.9(5)
C21' C22' C37' C38' 10.6(6)
C23' C22' C37' C38' -173.3(4)
C21' C22' C37' C40' 130.7(5)
C23' C22' C37' C40' -53.3(6)
